data_4309146
loop_
_publ_author_name
'Adi Yeori'
'Stanislav Groysman'
'Israel Goldberg'
'Moshe Kol'

_publ_section_title
;
Diastereoisomerically Selective Enantiomerically Pure Titanium Complexes of
Salan Ligands: Synthesis, Structure, and Preliminary Activity Studies
;
_journal_name_full 'Inorganic Chemistry'
_journal_page_first 4466
_journal_page_last 4468
_journal_paper_doi 10.1021/ic050745b
_journal_volume 44
_journal_year 2005
_chemical_formula_sum 'C28 H38 Cl4 N2 O4 Ti'
_chemical_formula_weight 656.30
_chemical_name_systematic
; 
 ? 
;
_space_group_IT_number 92
_symmetry_cell_setting tetragonal
_symmetry_space_group_name_Hall 'P 4abw 2nw'
_symmetry_space_group_name_H-M 'P 41 21 2'
_atom_sites_solution_hydrogens geom
_atom_sites_solution_primary direct
_atom_sites_solution_secondary difmap
_audit_creation_method SHELXL-97
_cell_angle_alpha 90.00
_cell_angle_beta 90.00
_cell_angle_gamma 90.00
_cell_formula_units_Z 4
_cell_length_a 15.0670(5)
_cell_length_b 15.0670(5)
_cell_length_c 13.1350(5)
_cell_measurement_temperature 110(2)
_cell_volume 2981.84(18)
_computing_cell_refinement Denzo
_computing_data_collection Collect
_computing_data_reduction Denzo
_computing_structure_refinement 'SHELXL-97 (Sheldrick, 1997)'
_computing_structure_solution SIR-97
_diffrn_ambient_temperature 110(2)
_diffrn_detector_area_resol_mean '56 microns'
_diffrn_measured_fraction_theta_full 1.000
_diffrn_measured_fraction_theta_max 1.000
_diffrn_measurement_device_type 'Nonius KappaCCD'
_diffrn_measurement_method '1 deg phi scans'
_diffrn_radiation_monochromator graphite
_diffrn_radiation_source 'fine-focus sealed tube'
_diffrn_radiation_type MoK\a
_diffrn_radiation_wavelength 0.71073
_diffrn_reflns_av_R_equivalents 0.0770
_diffrn_reflns_av_sigmaI/netI 0.1044
_diffrn_reflns_limit_h_max 18
_diffrn_reflns_limit_h_min -18
_diffrn_reflns_limit_k_max 12
_diffrn_reflns_limit_k_min -12
_diffrn_reflns_limit_l_max 14
_diffrn_reflns_limit_l_min -15
_diffrn_reflns_number 5443
_diffrn_reflns_theta_full 25.59
_diffrn_reflns_theta_max 25.59
_diffrn_reflns_theta_min 1.91
_exptl_absorpt_coefficient_mu 0.682
_exptl_crystal_colour yellow
_exptl_crystal_density_diffrn 1.462
_exptl_crystal_density_method 'not measured'
_exptl_crystal_description plates
_exptl_crystal_F_000 1368
_refine_diff_density_max 0.422
_refine_diff_density_min -0.565
_refine_diff_density_rms 0.061
_refine_ls_abs_structure_details 'Flack H D (1983), Acta Cryst. A39, 876-881'
_refine_ls_abs_structure_Flack -0.06(7)
_refine_ls_extinction_method none
_refine_ls_goodness_of_fit_ref 0.966
_refine_ls_hydrogen_treatment mixed
_refine_ls_matrix_type full
_refine_ls_number_parameters 179
_refine_ls_number_reflns 2797
_refine_ls_number_restraints 0
_refine_ls_restrained_S_all 0.966
_refine_ls_R_factor_all 0.1058
_refine_ls_R_factor_gt 0.0585
_refine_ls_shift/su_max 0.000
_refine_ls_shift/su_mean 0.000
_refine_ls_structure_factor_coef Fsqd
_refine_ls_weighting_details 'calc w=1/[\s^2^(Fo^2^)+(0.0516P)^2^+0.0000P] where P=(Fo^2^+2Fc^2^)/3'
_refine_ls_weighting_scheme calc
_refine_ls_wR_factor_gt 0.1068
_refine_ls_wR_factor_ref 0.1220
_reflns_number_gt 1813
_reflns_number_total 2797
_reflns_threshold_expression >2sigma(I)
_cod_data_source_file ic050745bsi20050511_024156_3.cif
_cod_data_source_block mk143
_cod_database_code 4309146

loop_
_symmetry_equiv_pos_as_xyz
'x, y, z'
'-x, -y, z+1/2'
'x+1/2, -y+1/2, -z+3/4'
'-x+1/2, y+1/2, -z+1/4'
'-y, -x, -z+1/2'
'y, x, -z'
'y+1/2, -x+1/2, z+3/4'
'-y+1/2, x+1/2, z+1/4'

loop_
_atom_site_label
_atom_site_type_symbol
_atom_site_fract_x
_atom_site_fract_y
_atom_site_fract_z
_atom_site_U_iso_or_equiv
_atom_site_adp_type
_atom_site_occupancy
_atom_site_symmetry_multiplicity
_atom_site_calc_flag
_atom_site_refinement_flags
_atom_site_disorder_assembly
_atom_site_disorder_group
Ti1 Ti 0.3540 0.3540 0.5000 0.0275(3) Uani 1 2 d S . .
O2 O 0.3678(2) 0.3119(2) 0.3632(2) 0.0315(8) Uani 1 1 d . . .
O3 O 0.4692(2) 0.3397(2) 0.5349(2) 0.0341(9) Uani 1 1 d . . .
N4 N 0.3322(3) 0.2033(3) 0.5374(3) 0.0271(10) Uani 1 1 d . . .
C5 C 0.3867(3) 0.1480(4) 0.4659(3) 0.0319(12) Uani 1 1 d . . .
H5A H 0.4498 0.1645 0.4754 0.038 Uiso 1 1 calc R . .
H5B H 0.3806 0.0851 0.4867 0.038 Uiso 1 1 calc R . .
C6 C 0.3662(3) 0.1538(4) 0.3546(3) 0.0291(11) Uani 1 1 d . . .
C7 C 0.3610(4) 0.0770(3) 0.2956(4) 0.0344(13) Uani 1 1 d . . .
H7 H 0.3636 0.0203 0.3271 0.041 Uiso 1 1 calc R . .
C8 C 0.3519(4) 0.0838(4) 0.1908(4) 0.0399(14) Uani 1 1 d . . .
Cl9 Cl 0.34707(13) -0.01309(9) 0.11839(10) 0.0630(5) Uani 1 1 d . . .
C10 C 0.3470(3) 0.1644(4) 0.1431(4) 0.0365(12) Uani 1 1 d . . .
H10 H 0.3403 0.1680 0.0713 0.044 Uiso 1 1 calc R . .
C11 C 0.3519(4) 0.2411(3) 0.2018(4) 0.0321(12) Uani 1 1 d . . .
Cl12 Cl 0.34808(10) 0.34305(9) 0.14200(8) 0.0434(3) Uani 1 1 d . . .
C13 C 0.3619(4) 0.2376(3) 0.3083(4) 0.0304(12) Uani 1 1 d . . .
C14 C 0.3687(3) 0.1827(3) 0.6395(3) 0.0318(13) Uani 1 1 d . . .
H14A H 0.3642 0.1187 0.6522 0.048 Uiso 1 1 calc R . .
H14B H 0.3349 0.2149 0.6915 0.048 Uiso 1 1 calc R . .
H14C H 0.4311 0.2008 0.6425 0.048 Uiso 1 1 calc R . .
C15 C 0.2336(3) 0.1812(3) 0.5388(4) 0.0276(12) Uani 1 1 d . . .
H15 H 0.2112 0.2003 0.6070 0.033 Uiso 1 1 calc R . .
C16 C 0.2140(3) 0.0822(3) 0.5309(4) 0.0295(12) Uani 1 1 d . . .
H16A H 0.2353 0.0597 0.4644 0.035 Uiso 1 1 calc R . .
H16B H 0.2463 0.0502 0.5852 0.035 Uiso 1 1 calc R . .
C17 C 0.1149(3) 0.0642(3) 0.5409(4) 0.0345(14) Uani 1 1 d . . .
H17A H 0.1035 -0.0002 0.5336 0.041 Uiso 1 1 calc R . .
H17B H 0.0941 0.0829 0.6091 0.041 Uiso 1 1 calc R . .
C18 C 0.5334(3) 0.3536(4) 0.6100(4) 0.0367(13) Uani 1 1 d . . .
H18 H 0.5036 0.3521 0.6781 0.044 Uiso 1 1 calc R . .
C19 C 0.5779(4) 0.4433(4) 0.5970(4) 0.0444(15) Uani 1 1 d . . .
H19A H 0.6103 0.4445 0.5324 0.067 Uiso 1 1 calc R . .
H19B H 0.6193 0.4533 0.6534 0.067 Uiso 1 1 calc R . .
H19C H 0.5327 0.4901 0.5970 0.067 Uiso 1 1 calc R . .
C20 C 0.6014(4) 0.2814(4) 0.6066(5) 0.0496(16) Uani 1 1 d . . .
H20A H 0.5722 0.2237 0.6143 0.074 Uiso 1 1 calc R . .
H20B H 0.6441 0.2899 0.6620 0.074 Uiso 1 1 calc R . .
H20C H 0.6326 0.2834 0.5411 0.074 Uiso 1 1 calc R . .

loop_
_atom_site_aniso_label
_atom_site_aniso_U_11
_atom_site_aniso_U_22
_atom_site_aniso_U_33
_atom_site_aniso_U_23
_atom_site_aniso_U_13
_atom_site_aniso_U_12
Ti1 0.0300(4) 0.0300(4) 0.0224(5) -0.0005(4) 0.0005(4) -0.0062(7)
O2 0.040(2) 0.034(2) 0.0203(15) -0.0009(15) 0.0020(16) -0.0064(16)
O3 0.034(2) 0.044(2) 0.0243(17) -0.0050(17) -0.0030(15) -0.0081(19)
N4 0.028(3) 0.032(2) 0.022(2) -0.0003(17) -0.0054(19) -0.002(2)
C5 0.027(3) 0.036(3) 0.034(3) 0.007(3) 0.001(2) -0.004(3)
C6 0.024(3) 0.034(3) 0.029(2) -0.003(3) 0.002(2) -0.005(3)
C7 0.040(4) 0.028(3) 0.035(3) -0.002(2) 0.010(3) 0.000(3)
C8 0.044(4) 0.041(3) 0.035(3) -0.020(3) 0.006(3) -0.015(3)
Cl9 0.0932(13) 0.0486(9) 0.0472(8) -0.0209(7) 0.0083(10) -0.0108(10)
C10 0.033(3) 0.049(4) 0.028(2) -0.008(3) 0.006(3) -0.003(3)
C11 0.026(3) 0.040(3) 0.030(3) 0.006(2) 0.006(3) 0.000(3)
Cl12 0.0579(9) 0.0466(8) 0.0257(5) 0.0093(6) 0.0012(7) 0.0003(8)
C13 0.023(3) 0.038(3) 0.030(3) -0.002(2) 0.000(2) -0.001(3)
C14 0.036(3) 0.035(3) 0.024(2) 0.007(2) -0.006(2) -0.005(2)
C15 0.032(3) 0.029(3) 0.021(2) 0.004(2) 0.001(2) 0.002(2)
C16 0.034(3) 0.031(3) 0.024(3) 0.006(2) 0.002(2) 0.003(2)
C17 0.035(3) 0.033(3) 0.035(3) 0.007(2) -0.001(2) -0.010(2)
C18 0.032(3) 0.046(4) 0.031(3) -0.009(3) -0.001(2) 0.007(3)
C19 0.042(4) 0.043(4) 0.048(4) -0.010(3) -0.009(3) -0.010(3)
C20 0.040(4) 0.058(4) 0.051(4) -0.004(3) -0.007(3) 0.001(3)

loop_
_atom_type_symbol
_atom_type_description
_atom_type_scat_dispersion_real
_atom_type_scat_dispersion_imag
_atom_type_scat_source
C C 0.0033 0.0016 'International Tables Vol C Tables 4.2.6.8 and 6.1.1.4'
H H 0.0000 0.0000 'International Tables Vol C Tables 4.2.6.8 and 6.1.1.4'
Cl Cl 0.1484 0.1585 'International Tables Vol C Tables 4.2.6.8 and 6.1.1.4'
N N 0.0061 0.0033 'International Tables Vol C Tables 4.2.6.8 and 6.1.1.4'
O O 0.0106 0.0060 'International Tables Vol C Tables 4.2.6.8 and 6.1.1.4'
Ti Ti 0.2776 0.4457 'International Tables Vol C Tables 4.2.6.8 and 6.1.1.4'

loop_
_geom_angle_atom_site_label_1
_geom_angle_atom_site_label_2
_geom_angle_atom_site_label_3
_geom_angle
_geom_angle_site_symmetry_1
_geom_angle_site_symmetry_3
_geom_angle_publ_flag
O3 Ti1 O3 107.1(2) . 6_556 ?
O3 Ti1 O2 95.39(14) . . ?
O3 Ti1 O2 95.34(13) 6_556 . ?
O3 Ti1 O2 95.34(13) . 6_556 ?
O3 Ti1 O2 95.39(14) 6_556 6_556 ?
O2 Ti1 O2 161.89(19) . 6_556 ?
O3 Ti1 N4 164.87(15) . 6_556 ?
O3 Ti1 N4 88.05(15) 6_556 6_556 ?
O2 Ti1 N4 82.09(13) . 6_556 ?
O2 Ti1 N4 83.75(13) 6_556 6_556 ?
O3 Ti1 N4 88.05(15) . . ?
O3 Ti1 N4 164.87(15) 6_556 . ?
O2 Ti1 N4 83.75(13) . . ?
O2 Ti1 N4 82.09(13) 6_556 . ?
N4 Ti1 N4 76.9(2) 6_556 . ?
C13 O2 Ti1 141.0(3) . . ?
C18 O3 Ti1 145.6(3) . . ?
C14 N4 C5 104.3(4) . . ?
C14 N4 C15 107.8(4) . . ?
C5 N4 C15 114.9(4) . . ?
C14 N4 Ti1 109.9(3) . . ?
C5 N4 Ti1 109.2(3) . . ?
C15 N4 Ti1 110.5(3) . . ?
C6 C5 N4 117.7(4) . . ?
C6 C5 H5A 107.9 . . ?
N4 C5 H5A 107.9 . . ?
C6 C5 H5B 107.9 . . ?
N4 C5 H5B 107.9 . . ?
H5A C5 H5B 107.2 . . ?
C7 C6 C13 120.3(4) . . ?
C7 C6 C5 120.3(5) . . ?
C13 C6 C5 119.1(5) . . ?
C8 C7 C6 119.7(5) . . ?
C8 C7 H7 120.2 . . ?
C6 C7 H7 120.2 . . ?
C10 C8 C7 121.6(5) . . ?
C10 C8 Cl9 119.4(4) . . ?
C7 C8 Cl9 118.9(4) . . ?
C8 C10 C11 118.7(5) . . ?
C8 C10 H10 120.6 . . ?
C11 C10 H10 120.6 . . ?
C10 C11 C13 121.8(5) . . ?
C10 C11 Cl12 119.0(4) . . ?
C13 C11 Cl12 119.2(4) . . ?
O2 C13 C6 121.2(4) . . ?
O2 C13 C11 120.9(5) . . ?
C6 C13 C11 117.9(5) . . ?
N4 C14 H14A 109.5 . . ?
N4 C14 H14B 109.5 . . ?
H14A C14 H14B 109.5 . . ?
N4 C14 H14C 109.5 . . ?
H14A C14 H14C 109.5 . . ?
H14B C14 H14C 109.5 . . ?
C15 C15 N4 112.8(3) 6_556 . ?
C15 C15 C16 111.3(3) 6_556 . ?
N4 C15 C16 113.7(4) . . ?
C15 C15 H15 106.1 6_556 . ?
N4 C15 H15 106.1 . . ?
C16 C15 H15 106.1 . . ?
C17 C16 C15 111.0(4) . . ?
C17 C16 H16A 109.4 . . ?
C15 C16 H16A 109.4 . . ?
C17 C16 H16B 109.4 . . ?
C15 C16 H16B 109.4 . . ?
H16A C16 H16B 108.0 . . ?
C17 C17 C16 110.0(4) 6_556 . ?
C17 C17 H17A 109.7 6_556 . ?
C16 C17 H17A 109.7 . . ?
C17 C17 H17B 109.7 6_556 . ?
C16 C17 H17B 109.7 . . ?
H17A C17 H17B 108.2 . . ?
O3 C18 C20 110.1(4) . . ?
O3 C18 C19 111.1(5) . . ?
C20 C18 C19 109.9(5) . . ?
O3 C18 H18 108.5 . . ?
C20 C18 H18 108.5 . . ?
C19 C18 H18 108.5 . . ?
C18 C19 H19A 109.5 . . ?
C18 C19 H19B 109.5 . . ?
H19A C19 H19B 109.5 . . ?
C18 C19 H19C 109.5 . . ?
H19A C19 H19C 109.5 . . ?
H19B C19 H19C 109.5 . . ?
C18 C20 H20A 109.5 . . ?
C18 C20 H20B 109.5 . . ?
H20A C20 H20B 109.5 . . ?
C18 C20 H20C 109.5 . . ?
H20A C20 H20C 109.5 . . ?
H20B C20 H20C 109.5 . . ?

loop_
_geom_bond_atom_site_label_1
_geom_bond_atom_site_label_2
_geom_bond_distance
_geom_bond_site_symmetry_2
_geom_bond_publ_flag
Ti1 O3 1.809(3) . ?
Ti1 O3 1.809(3) 6_556 ?
Ti1 O2 1.917(3) . ?
Ti1 O2 1.917(3) 6_556 ?
Ti1 N4 2.347(4) 6_556 ?
Ti1 N4 2.347(4) . ?
O2 C13 1.334(5) . ?
O3 C18 1.397(6) . ?
N4 C14 1.483(6) . ?
N4 C5 1.501(6) . ?
N4 C15 1.522(6) . ?
C5 C6 1.497(6) . ?
C5 H5A 0.9900 . ?
C5 H5B 0.9900 . ?
C6 C7 1.395(7) . ?
C6 C13 1.403(7) . ?
C7 C8 1.388(6) . ?
C7 H7 0.9500 . ?
C8 C10 1.369(7) . ?
C8 Cl9 1.743(5) . ?
C10 C11 1.391(7) . ?
C10 H10 0.9500 . ?
C11 C13 1.407(6) . ?
C11 Cl12 1.727(5) . ?
C14 H14A 0.9800 . ?
C14 H14B 0.9800 . ?
C14 H14C 0.9800 . ?
C15 C15 1.512(9) 6_556 ?
C15 C16 1.524(7) . ?
C15 H15 1.0000 . ?
C16 C17 1.524(7) . ?
C16 H16A 0.9900 . ?
C16 H16B 0.9900 . ?
C17 C17 1.523(10) 6_556 ?
C17 H17A 0.9900 . ?
C17 H17B 0.9900 . ?
C18 C20 1.496(8) . ?
C18 C19 1.518(7) . ?
C18 H18 1.0000 . ?
C19 H19A 0.9800 . ?
C19 H19B 0.9800 . ?
C19 H19C 0.9800 . ?
C20 H20A 0.9800 . ?
C20 H20B 0.9800 . ?
C20 H20C 0.9800 . ?
